data_7713042
loop_
_publ_author_name
'Zapf, Ludwig'
'Radius, Udo'
'Finze, Maik'

_publ_section_title
;
 Anionic N-Heterocyclic Carbenes Featuring Weakly Coordinating
 Perfluoroalkylphosphorane Moieties
;
_journal_name_full 'Dalton Transactions'
_journal_paper_doi 10.1039/D3DT01249B
_journal_year 2023
_chemical_formula_moiety 'C39 H23 F34 N2 P3'
_chemical_formula_sum 'C39 H23 F34 N2 P3'
_chemical_formula_weight 1258.50
_space_group_crystal_system monoclinic
_space_group_IT_number 15
_space_group_name_Hall '-C 2yc'
_space_group_name_H-M_alt 'C 1 2/c 1'
_atom_sites_solution_hydrogens geom
_atom_sites_solution_primary dual
_atom_sites_solution_secondary difmap
_audit_creation_method SHELXL-2018/3
_audit_update_record
;
2023-03-30 deposited with the CCDC.	2023-05-12 downloaded from the CCDC.
;
_cell_angle_alpha 90
_cell_angle_beta 96.9070(10)
_cell_angle_gamma 90
_cell_formula_units_Z 4
_cell_length_a 20.4078(2)
_cell_length_b 14.20970(10)
_cell_length_c 15.97220(10)
_cell_measurement_reflns_used 20538
_cell_measurement_temperature 100(2)
_cell_measurement_theta_max 77.1080
_cell_measurement_theta_min 2.7740
_cell_volume 4598.14(6)
_computing_cell_refinement 'CrysAlisPro 1.171.40.45a (Rigaku OD, 2019)'
_computing_data_collection 'CrysAlisPro 1.171.40.45a (Rigaku OD, 2019)'
_computing_data_reduction 'CrysAlisPro 1.171.40.45a (Rigaku OD, 2019)'
_computing_molecular_graphics 'SHELXL-2018/3 (Sheldrick, 2018)'
_computing_publication_material 'SHELXL-2018/3 (Sheldrick, 2018)'
_computing_structure_refinement 'SHELXL-2018/3 (Sheldrick, 2018)'
_computing_structure_solution 'SHELXT 2014/4 (Sheldrick, 2014)'
_diffrn_ambient_environment N~2~
_diffrn_ambient_temperature 100.0(3)
_diffrn_detector 'Hybrid Pixel Array Detector'
_diffrn_detector_area_resol_mean 10.0000
_diffrn_detector_type HyPix
_diffrn_measured_fraction_theta_full 0.997
_diffrn_measured_fraction_theta_max 0.985
_diffrn_measurement_device 'four-circle diffractometer'
_diffrn_measurement_device_type 'XtaLAB Synergy, Dualflex, HyPix'
_diffrn_radiation_monochromator mirror
_diffrn_radiation_probe x-ray
_diffrn_radiation_type 'Cu K\a'
_diffrn_radiation_wavelength 1.54184
_diffrn_reflns_av_R_equivalents 0.0282
_diffrn_reflns_av_unetI/netI 0.0185
_diffrn_reflns_Laue_measured_fraction_full 0.997
_diffrn_reflns_Laue_measured_fraction_max 0.985
_diffrn_reflns_limit_h_max 25
_diffrn_reflns_limit_h_min -24
_diffrn_reflns_limit_k_max 17
_diffrn_reflns_limit_k_min -17
_diffrn_reflns_limit_l_max 20
_diffrn_reflns_limit_l_min -20
_diffrn_reflns_number 24669
_diffrn_reflns_point_group_measured_fraction_full 0.997
_diffrn_reflns_point_group_measured_fraction_max 0.985
_diffrn_reflns_theta_full 72.000
_diffrn_reflns_theta_max 77.462
_diffrn_reflns_theta_min 3.800
_diffrn_source 'micro-focus sealed X-ray tube'
_diffrn_source_type 'PhotonJet (Cu) X-ray Source'
_exptl_absorpt_coefficient_mu 2.822
_exptl_absorpt_correction_T_max 1.000
_exptl_absorpt_correction_T_min 0.460
_exptl_absorpt_correction_type gaussian
_exptl_absorpt_process_details
;
CrysAlisPro 1.171.41.63a (Rigaku Oxford Diffraction, 2020)
Numerical absorption correction based on gaussian integration over
			a multifaceted crystal model
Empirical absorption correction using spherical harmonics,
 implemented in SCALE3 ABSPACK scaling algorithm.
;
_exptl_crystal_colour 'clear colourless'
_exptl_crystal_density_diffrn 1.818
_exptl_crystal_description block
_exptl_crystal_F_000 2488
_exptl_crystal_size_max 0.330
_exptl_crystal_size_mid 0.240
_exptl_crystal_size_min 0.160
_refine_diff_density_max 0.326
_refine_diff_density_min -0.432
_refine_diff_density_rms 0.069
_refine_ls_extinction_method none
_refine_ls_goodness_of_fit_ref 1.052
_refine_ls_hydrogen_treatment constr
_refine_ls_matrix_type full
_refine_ls_number_parameters 353
_refine_ls_number_reflns 4808
_refine_ls_number_restraints 0
_refine_ls_restrained_S_all 1.052
_refine_ls_R_factor_all 0.0315
_refine_ls_R_factor_gt 0.0307
_refine_ls_shift/su_max 0.001
_refine_ls_shift/su_mean 0.000
_refine_ls_structure_factor_coef Fsqd
_refine_ls_weighting_details 'w=1/[\s^2^(Fo^2^)+(0.0409P)^2^+5.1606P] where P=(Fo^2^+2Fc^2^)/3'
_refine_ls_weighting_scheme calc
_refine_ls_wR_factor_gt 0.0787
_refine_ls_wR_factor_ref 0.0794
_reflns_Friedel_coverage 0.000
_reflns_number_gt 4651
_reflns_number_total 4808
_reflns_threshold_expression 'I > 2\s(I)'
_cod_data_source_file d3dt01249b2.cif
_cod_data_source_block 2
_cod_original_sg_symbol_H-M 'C 2/c'
_cod_database_code 7713042
_shelx_shelxl_version_number 2018/3
_shelx_space_group_comment
;
The symmetry employed for this shelxl refinement is uniquely defined
by the following loop, which should always be used as a source of
symmetry information in preference to the above space-group names.
They are only intended as comments.
;
_shelx_estimated_absorpt_t_min 0.456
_shelx_estimated_absorpt_t_max 0.661
_oxdiff_exptl_absorpt_empirical_full_min 0.820
_oxdiff_exptl_absorpt_empirical_full_max 1.256
_oxdiff_exptl_absorpt_empirical_details
;
Empirical correction (ABSPACK) includes:
- Absorption correction using spherical harmonics
- Frame scaling
;

loop_
_space_group_symop_operation_xyz
'x, y, z'
'-x, y, -z+1/2'
'x+1/2, y+1/2, z'
'-x+1/2, y+1/2, -z+1/2'
'-x, -y, -z'
'x, -y, z-1/2'
'-x+1/2, -y+1/2, -z'
'x+1/2, -y+1/2, z-1/2'

loop_
_atom_site_label
_atom_site_type_symbol
_atom_site_fract_x
_atom_site_fract_y
_atom_site_fract_z
_atom_site_U_iso_or_equiv
_atom_site_adp_type
_atom_site_occupancy
_atom_site_site_symmetry_order
_atom_site_calc_flag
_atom_site_refinement_flags_posn
_atom_site_refinement_flags_adp
_atom_site_refinement_flags_occupancy
_atom_site_disorder_assembly
_atom_site_disorder_group
P1_1 P 0.62584(2) 0.21106(2) 0.69173(2) 0.01570(9) Uani 1 1 d . . . . .
C1_1 C 0.57993(7) 0.20425(10) 0.57576(9) 0.0206(3) Uani 1 1 d . . . . .
F2_1 F 0.59752(4) 0.31725(5) 0.69834(5) 0.01971(17) Uani 1 1 d . . . . .
C2_1 C 0.57946(7) 0.11153(11) 0.52466(9) 0.0245(3) Uani 1 1 d . . . . .
F3_1 F 0.60146(5) 0.27201(7) 0.52567(6) 0.0285(2) Uani 1 1 d . . . . .
C3_1 C 0.70815(7) 0.25603(11) 0.65336(9) 0.0224(3) Uani 1 1 d . . . . .
F4_1 F 0.51439(4) 0.22415(6) 0.57724(5) 0.02477(19) Uani 1 1 d . . . . .
C4_1 C 0.72193(8) 0.36224(12) 0.64243(10) 0.0302(3) Uani 1 1 d . . . . .
F5_1 F 0.54903(5) 0.04353(6) 0.56248(6) 0.02738(19) Uani 1 1 d . . . . .
C5_1 C 0.66178(7) 0.21997(10) 0.81222(9) 0.0186(3) Uani 1 1 d . . . . .
F6_1 F 0.54613(5) 0.12460(7) 0.44816(6) 0.0344(2) Uani 1 1 d . . . . .
C6_1 C 0.69374(7) 0.13288(11) 0.85882(9) 0.0237(3) Uani 1 1 d . . . . .
F7_1 F 0.63926(5) 0.08112(7) 0.51394(6) 0.0329(2) Uani 1 1 d . . . . .
F8_1 F 0.71579(4) 0.21555(7) 0.57790(6) 0.0295(2) Uani 1 1 d . . . . .
F9_1 F 0.76011(4) 0.22332(7) 0.70728(6) 0.02627(19) Uani 1 1 d . . . . .
F10_1 F 0.67768(6) 0.40326(8) 0.58654(7) 0.0458(3) Uani 1 1 d . . . . .
F11_1 F 0.78113(5) 0.37184(9) 0.61552(7) 0.0443(3) Uani 1 1 d . . . . .
F12_1 F 0.72336(5) 0.40964(7) 0.71428(6) 0.0328(2) Uani 1 1 d . . . . .
F13_1 F 0.70621(4) 0.29057(6) 0.82658(5) 0.02383(18) Uani 1 1 d . . . . .
F14_1 F 0.61189(4) 0.24391(6) 0.85846(5) 0.02249(18) Uani 1 1 d . . . . .
F15_1 F 0.74696(4) 0.10257(7) 0.82714(6) 0.0302(2) Uani 1 1 d . . . . .
F16_1 F 0.65078(5) 0.06227(6) 0.85788(6) 0.0311(2) Uani 1 1 d . . . . .
F17_1 F 0.71251(5) 0.15524(7) 0.93981(6) 0.0328(2) Uani 1 1 d . . . . .
F1_1 F 0.65230(4) 0.10408(5) 0.68626(5) 0.01866(17) Uani 1 1 d . . . . .
C1_2 C 0.500000 0.21819(13) 0.750000 0.0167(4) Uani 1 2 d S T P . .
H1_2 H 0.500002 0.285042 0.750002 0.020 Uiso 1 2 calc R U P . .
N1_2 N 0.54881(5) 0.16521(8) 0.72777(7) 0.0163(2) Uani 1 1 d . . . . .
C2_2 C 0.53003(7) 0.07193(9) 0.73646(9) 0.0184(3) Uani 1 1 d . . . . .
H2_2 H 0.555041 0.017946 0.725314 0.022 Uiso 1 1 calc R U . . .
P1_3 P 0.500000 0.34603(3) 0.250000 0.01636(11) Uani 1 2 d S T P . .
C1_3 C 0.44757(7) 0.27182(10) 0.30374(8) 0.0177(3) Uani 1 1 d . . . . .
C2_3 C 0.41722(7) 0.19445(10) 0.26095(9) 0.0205(3) Uani 1 1 d . . . . .
H2_3 H 0.425944 0.180050 0.205275 0.025 Uiso 1 1 calc R U . . .
C3_3 C 0.37426(7) 0.13897(10) 0.30058(9) 0.0216(3) Uani 1 1 d . . . . .
H3_3 H 0.353147 0.086683 0.271704 0.026 Uiso 1 1 calc R U . . .
C4_3 C 0.36198(7) 0.15945(11) 0.38217(10) 0.0239(3) Uani 1 1 d . . . . .
H4_3 H 0.332567 0.121094 0.408980 0.029 Uiso 1 1 calc R U . . .
C5_3 C 0.39244(8) 0.23561(12) 0.42467(10) 0.0275(3) Uani 1 1 d . . . . .
H5_3 H 0.384031 0.249136 0.480636 0.033 Uiso 1 1 calc R U . . .
C6_3 C 0.43522(7) 0.29226(11) 0.38582(9) 0.0234(3) Uani 1 1 d . . . . .
H6_3 H 0.455967 0.344647 0.414938 0.028 Uiso 1 1 calc R U . . .
C7_3 C 0.54936(7) 0.42125(10) 0.32252(8) 0.0191(3) Uani 1 1 d . . . . .
C8_3 C 0.61659(8) 0.40393(11) 0.34377(10) 0.0248(3) Uani 1 1 d . . . . .
H8_3 H 0.636810 0.351475 0.320387 0.030 Uiso 1 1 calc R U . . .
C9_3 C 0.65369(8) 0.46391(12) 0.39934(11) 0.0308(3) Uani 1 1 d . . . . .
H9_3 H 0.699526 0.452573 0.413890 0.037 Uiso 1 1 calc R U . . .
C10_3 C 0.62426(9) 0.54008(11) 0.43362(10) 0.0313(4) Uani 1 1 d . . . . .
H10_3 H 0.649901 0.580682 0.471839 0.038 Uiso 1 1 calc R U . . .
C11_3 C 0.55750(9) 0.55743(11) 0.41245(10) 0.0288(3) Uani 1 1 d . . . . .
H11_3 H 0.537608 0.609869 0.436302 0.035 Uiso 1 1 calc R U . . .
C12_3 C 0.51958(8) 0.49878(10) 0.35672(9) 0.0238(3) Uani 1 1 d . . . . .
H12_3 H 0.473895 0.511019 0.341883 0.029 Uiso 1 1 calc R U . . .

loop_
_atom_site_aniso_label
_atom_site_aniso_U_11
_atom_site_aniso_U_22
_atom_site_aniso_U_33
_atom_site_aniso_U_23
_atom_site_aniso_U_13
_atom_site_aniso_U_12
P1_1 0.01540(16) 0.01424(17) 0.01805(17) 0.00081(12) 0.00443(12) -0.00061(12)
C1_1 0.0197(7) 0.0227(7) 0.0200(7) 0.0034(5) 0.0045(5) -0.0018(5)
F2_1 0.0202(4) 0.0139(4) 0.0254(4) 0.0019(3) 0.0040(3) -0.0007(3)
C2_1 0.0257(7) 0.0292(8) 0.0191(7) -0.0015(6) 0.0046(5) -0.0041(6)
F3_1 0.0338(5) 0.0293(5) 0.0224(4) 0.0087(4) 0.0037(4) -0.0071(4)
C3_1 0.0197(6) 0.0270(7) 0.0210(7) -0.0003(6) 0.0050(5) -0.0035(6)
F4_1 0.0199(4) 0.0302(5) 0.0238(4) 0.0022(3) 0.0009(3) 0.0029(3)
C4_1 0.0284(8) 0.0325(8) 0.0300(8) 0.0064(7) 0.0044(6) -0.0128(6)
F5_1 0.0331(5) 0.0249(4) 0.0246(4) -0.0032(3) 0.0055(4) -0.0085(4)
C5_1 0.0175(6) 0.0188(6) 0.0200(6) -0.0024(5) 0.0048(5) 0.0002(5)
F6_1 0.0428(5) 0.0409(5) 0.0183(4) -0.0020(4) -0.0011(4) -0.0061(4)
C6_1 0.0253(7) 0.0249(7) 0.0209(7) 0.0008(6) 0.0032(5) 0.0042(6)
F7_1 0.0301(5) 0.0387(5) 0.0318(5) -0.0108(4) 0.0119(4) -0.0006(4)
F8_1 0.0265(4) 0.0406(5) 0.0236(4) -0.0035(4) 0.0120(3) -0.0070(4)
F9_1 0.0163(4) 0.0336(5) 0.0295(5) 0.0001(4) 0.0055(3) -0.0005(3)
F10_1 0.0520(7) 0.0347(6) 0.0465(6) 0.0202(5) -0.0113(5) -0.0177(5)
F11_1 0.0403(6) 0.0534(7) 0.0425(6) -0.0005(5) 0.0183(5) -0.0268(5)
F12_1 0.0366(5) 0.0237(5) 0.0385(5) 0.0012(4) 0.0067(4) -0.0092(4)
F13_1 0.0218(4) 0.0226(4) 0.0268(4) -0.0040(3) 0.0017(3) -0.0043(3)
F14_1 0.0205(4) 0.0270(4) 0.0210(4) -0.0054(3) 0.0068(3) 0.0024(3)
F15_1 0.0280(5) 0.0314(5) 0.0313(5) 0.0012(4) 0.0046(4) 0.0131(4)
F16_1 0.0370(5) 0.0230(4) 0.0330(5) 0.0090(4) 0.0027(4) -0.0006(4)
F17_1 0.0369(5) 0.0411(6) 0.0193(4) 0.0008(4) -0.0016(4) 0.0079(4)
F1_1 0.0186(4) 0.0165(4) 0.0217(4) -0.0013(3) 0.0058(3) 0.0013(3)
C1_2 0.0164(8) 0.0138(8) 0.0204(9) 0.000 0.0046(7) 0.000
N1_2 0.0171(5) 0.0136(5) 0.0189(5) 0.0002(4) 0.0050(4) -0.0002(4)
C2_2 0.0214(6) 0.0121(6) 0.0227(7) 0.0000(5) 0.0064(5) 0.0004(5)
P1_3 0.0202(2) 0.0146(2) 0.0148(2) 0.000 0.00414(17) 0.000
C1_3 0.0201(6) 0.0166(6) 0.0168(6) 0.0027(5) 0.0035(5) 0.0018(5)
C2_3 0.0229(7) 0.0185(6) 0.0206(7) -0.0004(5) 0.0047(5) 0.0021(5)
C3_3 0.0207(7) 0.0166(6) 0.0275(7) 0.0020(5) 0.0032(5) 0.0022(5)
C4_3 0.0210(7) 0.0246(7) 0.0271(7) 0.0080(6) 0.0062(5) 0.0001(6)
C5_3 0.0306(8) 0.0338(8) 0.0193(7) 0.0022(6) 0.0078(6) -0.0031(6)
C6_3 0.0275(7) 0.0256(7) 0.0176(7) -0.0007(5) 0.0045(5) -0.0032(6)
C7_3 0.0251(7) 0.0166(6) 0.0158(6) -0.0001(5) 0.0040(5) -0.0017(5)
C8_3 0.0269(7) 0.0217(7) 0.0257(7) -0.0030(6) 0.0025(6) -0.0001(6)
C9_3 0.0297(8) 0.0292(8) 0.0317(8) -0.0027(7) -0.0035(6) -0.0029(6)
C10_3 0.0433(9) 0.0228(7) 0.0255(8) -0.0035(6) -0.0052(7) -0.0054(7)
C11_3 0.0444(9) 0.0173(7) 0.0241(7) -0.0039(6) 0.0019(6) 0.0011(6)
C12_3 0.0300(7) 0.0196(7) 0.0220(7) -0.0007(5) 0.0037(6) 0.0018(6)

loop_
_atom_type_symbol
_atom_type_description
_atom_type_scat_dispersion_real
_atom_type_scat_dispersion_imag
_atom_type_scat_source
C C 0.0181 0.0091 'International Tables Vol C Tables 4.2.6.8 and 6.1.1.4'
H H 0.0000 0.0000 'International Tables Vol C Tables 4.2.6.8 and 6.1.1.4'
N N 0.0311 0.0180 'International Tables Vol C Tables 4.2.6.8 and 6.1.1.4'
F F 0.0727 0.0534 'International Tables Vol C Tables 4.2.6.8 and 6.1.1.4'
P P 0.2955 0.4335 'International Tables Vol C Tables 4.2.6.8 and 6.1.1.4'

loop_
_geom_angle_atom_site_label_1
_geom_angle_atom_site_label_2
_geom_angle_atom_site_label_3
_geom_angle
_geom_angle_site_symmetry_1
_geom_angle_site_symmetry_3
_geom_angle_publ_flag
F1_1 P1_1 F2_1 178.40(4) . . ?
F1_1 P1_1 N1_2 89.28(5) . . ?
F2_1 P1_1 N1_2 89.12(5) . . ?
F1_1 P1_1 C3_1 89.16(5) . . ?
F2_1 P1_1 C3_1 92.44(5) . . ?
N1_2 P1_1 C3_1 178.44(6) . . ?
F1_1 P1_1 C1_1 91.55(5) . . ?
F2_1 P1_1 C1_1 88.52(5) . . ?
N1_2 P1_1 C1_1 87.12(5) . . ?
C3_1 P1_1 C1_1 92.89(6) . . ?
F1_1 P1_1 C5_1 91.46(5) . . ?
F2_1 P1_1 C5_1 88.31(5) . . ?
N1_2 P1_1 C5_1 87.11(5) . . ?
C3_1 P1_1 C5_1 92.97(6) . . ?
C1_1 P1_1 C5_1 173.45(6) . . ?
F3_1 C1_1 F4_1 104.45(11) . . ?
F3_1 C1_1 C2_1 105.93(11) . . ?
F4_1 C1_1 C2_1 103.91(11) . . ?
F3_1 C1_1 P1_1 111.54(9) . . ?
F4_1 C1_1 P1_1 109.13(9) . . ?
C2_1 C1_1 P1_1 120.53(10) . . ?
F7_1 C2_1 F5_1 107.99(13) . . ?
F7_1 C2_1 F6_1 107.60(12) . . ?
F5_1 C2_1 F6_1 107.53(12) . . ?
F7_1 C2_1 C1_1 113.45(12) . . ?
F5_1 C2_1 C1_1 110.59(12) . . ?
F6_1 C2_1 C1_1 109.47(13) . . ?
F8_1 C3_1 F9_1 104.58(11) . . ?
F8_1 C3_1 C4_1 105.68(12) . . ?
F9_1 C3_1 C4_1 105.37(12) . . ?
F8_1 C3_1 P1_1 109.41(9) . . ?
F9_1 C3_1 P1_1 108.74(9) . . ?
C4_1 C3_1 P1_1 121.74(11) . . ?
F10_1 C4_1 F12_1 107.53(15) . . ?
F10_1 C4_1 F11_1 107.89(13) . . ?
F12_1 C4_1 F11_1 107.41(13) . . ?
F10_1 C4_1 C3_1 112.71(13) . . ?
F12_1 C4_1 C3_1 112.48(12) . . ?
F11_1 C4_1 C3_1 108.60(14) . . ?
F13_1 C5_1 F14_1 104.52(10) . . ?
F13_1 C5_1 C6_1 106.04(11) . . ?
F14_1 C5_1 C6_1 103.69(11) . . ?
F13_1 C5_1 P1_1 112.00(9) . . ?
F14_1 C5_1 P1_1 109.10(9) . . ?
C6_1 C5_1 P1_1 120.14(10) . . ?
F15_1 C6_1 F16_1 108.65(12) . . ?
F15_1 C6_1 F17_1 107.03(12) . . ?
F16_1 C6_1 F17_1 107.50(12) . . ?
F15_1 C6_1 C5_1 113.20(12) . . ?
F16_1 C6_1 C5_1 111.00(12) . . ?
F17_1 C6_1 C5_1 109.23(12) . . ?
N1_2 C1_2 N1_2 111.08(16) . 2_656 ?
N1_2 C1_2 H1_2 124.5 . . ?
N1_2 C1_2 H1_2 124.5 2_656 . ?
C1_2 N1_2 C2_2 106.76(11) . . ?
C1_2 N1_2 P1_1 124.98(10) . . ?
C2_2 N1_2 P1_1 128.25(9) . . ?
C2_2 C2_2 N1_2 107.70(7) 2_656 . ?
C2_2 C2_2 H2_2 126.1 2_656 . ?
N1_2 C2_2 H2_2 126.1 . . ?
C1_3 P1_3 C1_3 107.94(9) 2_655 . ?
C1_3 P1_3 C7_3 111.25(6) 2_655 2_655 ?
C1_3 P1_3 C7_3 109.78(6) . 2_655 ?
C1_3 P1_3 C7_3 109.78(6) 2_655 . ?
C1_3 P1_3 C7_3 111.25(6) . . ?
C7_3 P1_3 C7_3 106.86(9) 2_655 . ?
C6_3 C1_3 C2_3 120.21(13) . . ?
C6_3 C1_3 P1_3 120.87(11) . . ?
C2_3 C1_3 P1_3 118.88(10) . . ?
C3_3 C2_3 C1_3 119.39(13) . . ?
C3_3 C2_3 H2_3 120.3 . . ?
C1_3 C2_3 H2_3 120.3 . . ?
C2_3 C3_3 C4_3 120.32(14) . . ?
C2_3 C3_3 H3_3 119.8 . . ?
C4_3 C3_3 H3_3 119.8 . . ?
C5_3 C4_3 C3_3 120.22(14) . . ?
C5_3 C4_3 H4_3 119.9 . . ?
C3_3 C4_3 H4_3 119.9 . . ?
C4_3 C5_3 C6_3 120.25(14) . . ?
C4_3 C5_3 H5_3 119.9 . . ?
C6_3 C5_3 H5_3 119.9 . . ?
C5_3 C6_3 C1_3 119.60(14) . . ?
C5_3 C6_3 H6_3 120.2 . . ?
C1_3 C6_3 H6_3 120.2 . . ?
C8_3 C7_3 C12_3 120.27(13) . . ?
C8_3 C7_3 P1_3 120.76(11) . . ?
C12_3 C7_3 P1_3 118.95(11) . . ?
C9_3 C8_3 C7_3 119.49(14) . . ?
C9_3 C8_3 H8_3 120.3 . . ?
C7_3 C8_3 H8_3 120.3 . . ?
C10_3 C9_3 C8_3 120.29(15) . . ?
C10_3 C9_3 H9_3 119.9 . . ?
C8_3 C9_3 H9_3 119.9 . . ?
C9_3 C10_3 C11_3 120.26(15) . . ?
C9_3 C10_3 H10_3 119.9 . . ?
C11_3 C10_3 H10_3 119.9 . . ?
C12_3 C11_3 C10_3 120.43(15) . . ?
C12_3 C11_3 H11_3 119.8 . . ?
C10_3 C11_3 H11_3 119.8 . . ?
C11_3 C12_3 C7_3 119.25(14) . . ?
C11_3 C12_3 H12_3 120.4 . . ?
C7_3 C12_3 H12_3 120.4 . . ?

loop_
_geom_bond_atom_site_label_1
_geom_bond_atom_site_label_2
_geom_bond_distance
_geom_bond_site_symmetry_2
_geom_bond_publ_flag
P1_1 F1_1 1.6191(8) . ?
P1_1 F2_1 1.6237(8) . ?
P1_1 N1_2 1.8561(11) . ?
P1_1 C3_1 1.9630(14) . ?
P1_1 C1_1 1.9750(15) . ?
P1_1 C5_1 1.9794(14) . ?
C1_1 F3_1 1.3581(16) . ?
C1_1 F4_1 1.3701(16) . ?
C1_1 C2_1 1.549(2) . ?
C2_1 F7_1 1.3250(18) . ?
C2_1 F5_1 1.3321(17) . ?
C2_1 F6_1 1.3379(17) . ?
C3_1 F8_1 1.3611(17) . ?
C3_1 F9_1 1.3647(17) . ?
C3_1 C4_1 1.549(2) . ?
C4_1 F10_1 1.326(2) . ?
C4_1 F12_1 1.328(2) . ?
C4_1 F11_1 1.3372(19) . ?
C5_1 F13_1 1.3533(16) . ?
C5_1 F14_1 1.3708(15) . ?
C5_1 C6_1 1.547(2) . ?
C6_1 F15_1 1.3243(17) . ?
C6_1 F16_1 1.3313(18) . ?
C6_1 F17_1 1.3423(17) . ?
C1_2 N1_2 1.3305(15) . ?
C1_2 N1_2 1.3305(15) 2_656 ?
C1_2 H1_2 0.9500 . ?
N1_2 C2_2 1.3913(17) . ?
C2_2 C2_2 1.348(3) 2_656 ?
C2_2 H2_2 0.9500 . ?
P1_3 C1_3 1.7929(14) 2_655 ?
P1_3 C1_3 1.7929(14) . ?
P1_3 C7_3 1.7939(14) 2_655 ?
P1_3 C7_3 1.7939(14) . ?
C1_3 C6_3 1.3950(19) . ?
C1_3 C2_3 1.399(2) . ?
C2_3 C3_3 1.387(2) . ?
C2_3 H2_3 0.9500 . ?
C3_3 C4_3 1.387(2) . ?
C3_3 H3_3 0.9500 . ?
C4_3 C5_3 1.385(2) . ?
C4_3 H4_3 0.9500 . ?
C5_3 C6_3 1.388(2) . ?
C5_3 H5_3 0.9500 . ?
C6_3 H6_3 0.9500 . ?
C7_3 C8_3 1.395(2) . ?
C7_3 C12_3 1.401(2) . ?
C8_3 C9_3 1.388(2) . ?
C8_3 H8_3 0.9500 . ?
C9_3 C10_3 1.382(2) . ?
C9_3 H9_3 0.9500 . ?
C10_3 C11_3 1.386(3) . ?
C10_3 H10_3 0.9500 . ?
C11_3 C12_3 1.386(2) . ?
C11_3 H11_3 0.9500 . ?
C12_3 H12_3 0.9500 . ?
